data_1505834
loop_
_publ_author_name
'Chen, Zhihua'
'M\"uller, Peter'
'Swager, Timothy M.'

_publ_section_title
;
 Syntheses of soluble, pi-stacking tetracene derivatives.
;
_journal_issue 2
_journal_name_full 'Organic letters'
_journal_page_first 273
_journal_page_last 276
_journal_paper_doi 10.1021/ol0526468
_journal_volume 8
_journal_year 2006
_chemical_formula_sum 'C34 H40 F4'
_chemical_formula_weight 524.66
_chemical_name_systematic
; 
 ? 
;
_space_group_IT_number 2
_symmetry_cell_setting triclinic
_symmetry_space_group_name_Hall '-P 1'
_symmetry_space_group_name_H-M 'P -1'
_atom_sites_solution_hydrogens geom
_atom_sites_solution_primary direct
_atom_sites_solution_secondary difmap
_audit_creation_method SHELXL-97
_cell_angle_alpha 107.104(5)
_cell_angle_beta 99.040(5)
_cell_angle_gamma 102.780(5)
_cell_formula_units_Z 4
_cell_length_a 7.9507(13)
_cell_length_b 16.883(3)
_cell_length_c 22.692(4)
_cell_measurement_reflns_used 5464
_cell_measurement_temperature 100(2)
_cell_measurement_theta_max 0.00
_cell_measurement_theta_min 0.00
_cell_volume 2757.3(8)
_computing_cell_refinement 'SAINT 5 (Bruker-AXS, 2003)'
_computing_data_collection 'SMART 5 (Bruker-AXS, 2003)'
_computing_data_reduction 'SAINT 5 (Bruker-AXS, 2003)'
_computing_molecular_graphics 'Bruker SHELXTL'
_computing_publication_material 'Bruker SHELXTL'
_computing_structure_refinement 'SHELXL-97 (Sheldrick, 1997)'
_computing_structure_solution 'SHELXS-97 (Sheldrick, 1990)'
_diffrn_ambient_temperature 100(2)
_diffrn_measured_fraction_theta_full 1.000
_diffrn_measured_fraction_theta_max 1.000
_diffrn_measurement_device_type 'Bruker Smart APEX CCD'
_diffrn_measurement_method 'omega and phi scans'
_diffrn_radiation_monochromator graphite
_diffrn_radiation_source 'fine-focus sealed tube'
_diffrn_radiation_type MoK\a
_diffrn_radiation_wavelength 0.71073
_diffrn_reflns_av_R_equivalents 0.1146
_diffrn_reflns_av_sigmaI/netI 0.0976
_diffrn_reflns_limit_h_max 8
_diffrn_reflns_limit_h_min -8
_diffrn_reflns_limit_k_max 18
_diffrn_reflns_limit_k_min -18
_diffrn_reflns_limit_l_max 25
_diffrn_reflns_limit_l_min -25
_diffrn_reflns_number 37195
_diffrn_reflns_theta_full 23.26
_diffrn_reflns_theta_max 23.26
_diffrn_reflns_theta_min 0.97
_exptl_absorpt_coefficient_mu 0.090
_exptl_absorpt_correction_T_max 0.9982
_exptl_absorpt_correction_T_min 0.9822
_exptl_absorpt_correction_type multi-scan
_exptl_absorpt_process_details sadabs
_exptl_crystal_colour orange
_exptl_crystal_density_diffrn 1.264
_exptl_crystal_density_meas ?
_exptl_crystal_density_method 'not measured'
_exptl_crystal_description needles
_exptl_crystal_F_000 1120
_exptl_crystal_size_max 0.20
_exptl_crystal_size_mid 0.04
_exptl_crystal_size_min 0.02
_refine_diff_density_max 0.242
_refine_diff_density_min -0.220
_refine_diff_density_rms 0.056
_refine_ls_extinction_method none
_refine_ls_goodness_of_fit_ref 1.004
_refine_ls_hydrogen_treatment constr
_refine_ls_matrix_type full
_refine_ls_number_parameters 689
_refine_ls_number_reflns 7916
_refine_ls_number_restraints 795
_refine_ls_restrained_S_all 0.956
_refine_ls_R_factor_all 0.1291
_refine_ls_R_factor_gt 0.0534
_refine_ls_shift/su_max 0.000
_refine_ls_shift/su_mean 0.000
_refine_ls_structure_factor_coef Fsqd
_refine_ls_weighting_details 'calc w=1/[\s^2^(Fo^2^)+(0.0450P)^2^+0.0000P] where P=(Fo^2^+2Fc^2^)/3'
_refine_ls_weighting_scheme calc
_refine_ls_wR_factor_gt 0.1028
_refine_ls_wR_factor_ref 0.1275
_reflns_number_gt 4100
_reflns_number_total 7916
_reflns_threshold_expression >2sigma(I)
_cod_data_source_file ol0526468si20051031_123323.cif
_cod_data_source_block 05166
_cod_depositor_comments
;
The following automatic conversions were performed:

'_symmetry_cell_setting' value 'Triclinic' changed to 'triclinic'
according to /home/saulius/struct/CIF-dictionaries/cif_core.dic
dictionary named 'cif_core.dic' version 2.4.1 from 2010-06-29.

Automatic conversion script
Id: cif_fix_values 1715 2011-07-08 13:25:40Z adriana 

The following automatic conversions were performed:

'_exptl_crystal_density_meas' value 'not measured' was changed to '?'
- the value is perceived as not measured.

Automatic conversion script
Id: cif_fix_values 3008 2015-01-20 13:52:24Z robertas 
;
_cod_original_sg_symbol_H-M P-1
_cod_database_code 1505834

loop_
_symmetry_equiv_pos_as_xyz
'x, y, z'
'-x, -y, -z'

loop_
_atom_site_label
_atom_site_type_symbol
_atom_site_fract_x
_atom_site_fract_y
_atom_site_fract_z
_atom_site_U_iso_or_equiv
_atom_site_adp_type
_atom_site_occupancy
_atom_site_symmetry_multiplicity
_atom_site_calc_flag
_atom_site_refinement_flags
C1 C 0.5688(4) 0.0609(2) 0.42297(15) 0.0224(8) Uani 1 1 d DU
F1 F 0.5679(2) 0.14481(11) 0.43950(8) 0.0281(5) Uani 1 1 d DU
C2 C 0.4790(4) 0.0070(2) 0.36448(15) 0.0222(8) Uani 1 1 d DU
F2 F 0.3873(2) 0.03346(11) 0.32246(8) 0.0324(5) Uani 1 1 d DU
C3 C 0.4798(4) -0.0807(2) 0.34588(15) 0.0222(8) Uani 1 1 d DU
F3 F 0.3853(2) -0.13286(11) 0.28694(8) 0.0295(5) Uani 1 1 d DU
C4 C 0.5697(4) -0.1091(2) 0.38543(15) 0.0213(8) Uani 1 1 d DU
F4 F 0.5682(2) -0.19313(11) 0.36689(8) 0.0274(5) Uani 1 1 d DU
C5 C 0.6683(4) -0.0542(2) 0.44792(14) 0.0193(8) Uani 1 1 d DU
C6 C 0.7645(4) -0.0820(2) 0.48961(14) 0.0202(8) Uani 1 1 d DU
H6 H 0.7647 -0.1408 0.4765 0.024 Uiso 1 1 calc R
C7 C 0.8636(4) -0.0265(2) 0.55137(15) 0.0203(8) Uani 1 1 d DU
C8 C 0.9651(4) -0.05581(19) 0.59289(14) 0.0192(8) Uani 1 1 d DU
C81 C 0.9801(4) -0.14719(18) 0.57141(15) 0.0213(8) Uani 1 1 d DU
H81A H 1.1019 -0.1460 0.5904 0.026 Uiso 1 1 calc R
H81B H 0.9644 -0.1672 0.5248 0.026 Uiso 1 1 calc R
C82 C 0.8489(4) -0.21337(19) 0.58786(15) 0.0263(9) Uani 1 1 d DU
H82A H 0.7261 -0.2136 0.5710 0.032 Uiso 1 1 calc R
H82B H 0.8697 -0.1974 0.6346 0.032 Uiso 1 1 calc R
C83 C 0.8712(5) -0.30353(19) 0.55934(15) 0.0282(9) Uani 1 1 d DU
H83A H 0.8403 -0.3205 0.5125 0.034 Uiso 1 1 calc R
H83B H 0.9977 -0.3006 0.5727 0.034 Uiso 1 1 calc R
C84 C 0.7600(5) -0.37270(19) 0.57787(15) 0.0281(9) Uani 1 1 d DU
H84A H 0.6338 -0.3741 0.5663 0.034 Uiso 1 1 calc R
H84B H 0.7950 -0.3576 0.6245 0.034 Uiso 1 1 calc R
C85 C 0.7790(5) -0.4626(2) 0.54602(15) 0.0294(9) Uani 1 1 d DU
H85A H 0.7419 -0.4781 0.4994 0.035 Uiso 1 1 calc R
H85B H 0.9055 -0.4609 0.5569 0.035 Uiso 1 1 calc R
C86 C 0.6706(5) -0.5309(2) 0.56547(15) 0.0302(9) Uani 1 1 d DU
H86A H 0.5448 -0.5310 0.5554 0.036 Uiso 1 1 calc R
H86B H 0.7092 -0.5150 0.6121 0.036 Uiso 1 1 calc R
C87 C 0.6814(5) -0.6220(2) 0.53464(15) 0.0305(9) Uani 1 1 d DU
H87A H 0.8070 -0.6226 0.5437 0.037 Uiso 1 1 calc R
H87B H 0.6381 -0.6397 0.4880 0.037 Uiso 1 1 calc R
C88 C 0.5722(5) -0.6864(2) 0.55853(16) 0.0326(9) Uani 1 1 d DU
H88A H 0.6165 -0.6698 0.6045 0.049 Uiso 1 1 calc R
H88B H 0.5823 -0.7442 0.5375 0.049 Uiso 1 1 calc R
H88C H 0.4475 -0.6867 0.5490 0.049 Uiso 1 1 calc R
C9 C 1.0592(4) 0.0019(2) 0.65385(15) 0.0209(8) Uani 1 1 d DU
C10 C 1.1607(4) -0.0245(2) 0.69819(15) 0.0243(8) Uani 1 1 d DU
H10 H 1.1589 -0.0835 0.6874 0.029 Uiso 1 1 calc R
C11 C 1.2605(4) 0.0327(2) 0.75574(15) 0.0270(9) Uani 1 1 d DU
H11 H 1.3275 0.0133 0.7842 0.032 Uiso 1 1 calc R
C12 C 1.2644(4) 0.1210(2) 0.77319(15) 0.0255(9) Uani 1 1 d DU
H12 H 1.3375 0.1610 0.8127 0.031 Uiso 1 1 calc R
C13 C 1.1651(4) 0.1485(2) 0.73408(15) 0.0247(8) Uani 1 1 d DU
H13 H 1.1675 0.2077 0.7472 0.030 Uiso 1 1 calc R
C14 C 1.0549(4) 0.0912(2) 0.67280(14) 0.0215(8) Uani 1 1 d DU
C15 C 0.9522(4) 0.1203(2) 0.63275(14) 0.0193(8) Uani 1 1 d DU
C51 C 0.9411(4) 0.21240(18) 0.65428(14) 0.0223(8) Uani 1 1 d DU
H51A H 0.9537 0.2323 0.7008 0.027 Uiso 1 1 calc R
H51B H 0.8216 0.2130 0.6342 0.027 Uiso 1 1 calc R
C52 C 1.0803(4) 0.27682(19) 0.63881(15) 0.0241(8) Uani 1 1 d DU
H52A H 1.2003 0.2752 0.6573 0.029 Uiso 1 1 calc R
H52B H 1.0643 0.2595 0.5922 0.029 Uiso 1 1 calc R
C53 C 1.0662(4) 0.36896(19) 0.66470(15) 0.0231(8) Uani 1 1 d DU
H53A H 0.9435 0.3692 0.6481 0.028 Uiso 1 1 calc R
H53B H 1.0879 0.3867 0.7115 0.028 Uiso 1 1 calc R
C54 C 1.1940(4) 0.43490(19) 0.64794(15) 0.0253(9) Uani 1 1 d DU
H54A H 1.1715 0.4182 0.6012 0.030 Uiso 1 1 calc R
H54B H 1.3170 0.4348 0.6642 0.030 Uiso 1 1 calc R
C55 C 1.1762(4) 0.52622(19) 0.67561(15) 0.0244(8) Uani 1 1 d DU
H55A H 1.0507 0.5246 0.6617 0.029 Uiso 1 1 calc R
H55B H 1.2054 0.5435 0.7225 0.029 Uiso 1 1 calc R
C56 C 1.2924(5) 0.59490(19) 0.65720(15) 0.0279(9) Uani 1 1 d DU
H56A H 1.2606 0.5794 0.6105 0.033 Uiso 1 1 calc R
H56B H 1.4180 0.5961 0.6700 0.033 Uiso 1 1 calc R
C57 C 1.2729(5) 0.68466(19) 0.68789(16) 0.0290(9) Uani 1 1 d DU
H57A H 1.1457 0.6822 0.6776 0.035 Uiso 1 1 calc R
H57B H 1.3124 0.7015 0.7346 0.035 Uiso 1 1 calc R
C58 C 1.3777(5) 0.7534(2) 0.66681(17) 0.0371(10) Uani 1 1 d DU
H58A H 1.5031 0.7544 0.6748 0.056 Uiso 1 1 calc R
H58B H 1.3666 0.8100 0.6906 0.056 Uiso 1 1 calc R
H58C H 1.3313 0.7404 0.6213 0.056 Uiso 1 1 calc R
C16 C 0.8579(4) 0.06217(19) 0.57087(14) 0.0192(8) Uani 1 1 d DU
C17 C 0.7595(4) 0.0898(2) 0.52806(14) 0.0192(8) Uani 1 1 d DU
H17 H 0.7560 0.1481 0.5410 0.023 Uiso 1 1 calc R
C18 C 0.6664(4) 0.0345(2) 0.46697(15) 0.0194(8) Uani 1 1 d DU
C101 C -0.5207(4) -0.6065(2) -0.09470(15) 0.0204(8) Uani 1 1 d DU
F101 F -0.6014(2) -0.68625(11) -0.09552(8) 0.0276(5) Uani 1 1 d DU
C102 C -0.5749(4) -0.5810(2) -0.14286(15) 0.0223(8) Uani 1 1 d DU
F102 F -0.7106(2) -0.63276(11) -0.19228(8) 0.0316(5) Uani 1 1 d DU
C103 C -0.4908(4) -0.4988(2) -0.14307(15) 0.0217(8) Uani 1 1 d DU
F103 F -0.5522(2) -0.47564(11) -0.19255(8) 0.0287(5) Uani 1 1 d DU
C104 C -0.3558(4) -0.4446(2) -0.09467(15) 0.0205(8) Uani 1 1 d DU
F104 F -0.2776(2) -0.36554(11) -0.09592(8) 0.0270(5) Uani 1 1 d DU
C105 C -0.2908(4) -0.46839(19) -0.04239(14) 0.0185(8) Uani 1 1 d DU
C106 C -0.1497(4) -0.4145(2) 0.00771(14) 0.0205(8) Uani 1 1 d DU
H106 H -0.0929 -0.3590 0.0072 0.025 Uiso 1 1 calc R
C107 C -0.0872(4) -0.43904(19) 0.05950(15) 0.0194(8) Uani 1 1 d DU
C108 C 0.0601(4) -0.3835(2) 0.10962(15) 0.0196(8) Uani 1 1 d DU
C181 C 0.1591(4) -0.29725(18) 0.10794(15) 0.0208(8) Uani 1 1 d DU
H18A H 0.1495 -0.3014 0.0630 0.025 Uiso 1 1 calc R
H18B H 0.2864 -0.2850 0.1279 0.025 Uiso 1 1 calc R
C182 C 0.0937(4) -0.22119(18) 0.14137(15) 0.0208(8) Uani 1 1 d DU
H18C H -0.0327 -0.2320 0.1210 0.025 Uiso 1 1 calc R
H18D H 0.1021 -0.2167 0.1863 0.025 Uiso 1 1 calc R
C183 C 0.2011(4) -0.13651(19) 0.13870(15) 0.0240(8) Uani 1 1 d DU
H18E H 0.3269 -0.1258 0.1597 0.029 Uiso 1 1 calc R
H18F H 0.1951 -0.1422 0.0937 0.029 Uiso 1 1 calc R
C184 C 0.1398(4) -0.05889(19) 0.16980(15) 0.0245(8) Uani 1 1 d DU
H18G H 0.1506 -0.0513 0.2153 0.029 Uiso 1 1 calc R
H18H H 0.0127 -0.0702 0.1500 0.029 Uiso 1 1 calc R
C185 C 0.2451(4) 0.02429(19) 0.16409(15) 0.0264(9) Uani 1 1 d DU
H18I H 0.2352 0.0162 0.1185 0.032 Uiso 1 1 calc R
H18J H 0.3719 0.0355 0.1841 0.032 Uiso 1 1 calc R
C186 C 0.1852(5) 0.10315(19) 0.19448(15) 0.0274(9) Uani 1 1 d DU
H18K H 0.0558 0.0901 0.1774 0.033 Uiso 1 1 calc R
H18L H 0.2061 0.1148 0.2408 0.033 Uiso 1 1 calc R
C187 C 0.2799(5) 0.1839(2) 0.18307(16) 0.0323(9) Uani 1 1 d DU
H18M H 0.4095 0.1960 0.1989 0.039 Uiso 1 1 calc R
H18N H 0.2558 0.1729 0.1368 0.039 Uiso 1 1 calc R
C188 C 0.2241(5) 0.2633(2) 0.21508(17) 0.0447(11) Uani 1 1 d DU
H18O H 0.0966 0.2528 0.1986 0.067 Uiso 1 1 calc R
H18P H 0.2906 0.3131 0.2063 0.067 Uiso 1 1 calc R
H18Q H 0.2491 0.2753 0.2610 0.067 Uiso 1 1 calc R
C109 C 0.1170(4) -0.41154(19) 0.15959(14) 0.0201(8) Uani 1 1 d DU
C110 C 0.2674(4) -0.3587(2) 0.21181(15) 0.0231(8) Uani 1 1 d DU
H110 H 0.3221 -0.3013 0.2145 0.028 Uiso 1 1 calc R
C111 C 0.3321(4) -0.3889(2) 0.25685(15) 0.0259(9) Uani 1 1 d DU
H111 H 0.4329 -0.3531 0.2901 0.031 Uiso 1 1 calc R
C112 C 0.2504(5) -0.4734(2) 0.25476(15) 0.0270(9) Uani 1 1 d DU
H112 H 0.2997 -0.4948 0.2857 0.032 Uiso 1 1 calc R
C113 C 0.1032(4) -0.5240(2) 0.20929(15) 0.0243(8) Uani 1 1 d DU
H113 H 0.0481 -0.5796 0.2100 0.029 Uiso 1 1 calc R
C114 C 0.0277(4) -0.4960(2) 0.15990(14) 0.0205(8) Uani 1 1 d DU
C115 C -0.1232(4) -0.54932(19) 0.11258(14) 0.0179(8) Uani 1 1 d DU
C151 C -0.2253(4) -0.63359(19) 0.11628(15) 0.0231(8) Uani 1 1 d DU
H15A H -0.3525 -0.6446 0.0969 0.028 Uiso 1 1 calc R
H15B H -0.2143 -0.6275 0.1616 0.028 Uiso 1 1 calc R
C152 C -0.1656(4) -0.71245(19) 0.08365(15) 0.0233(8) Uani 1 1 d DU
H15C H -0.1902 -0.7233 0.0374 0.028 Uiso 1 1 calc R
H15D H -0.0357 -0.6994 0.0995 0.028 Uiso 1 1 calc R
C153 C -0.2581(4) -0.79372(19) 0.09521(14) 0.0232(8) Uani 1 1 d DU
H15E H -0.2298 -0.7835 0.1414 0.028 Uiso 1 1 calc R
H15F H -0.3881 -0.8055 0.0808 0.028 Uiso 1 1 calc R
C154 C -0.2039(4) -0.87258(19) 0.06103(15) 0.0264(9) Uani 1 1 d DU
H15G H -0.0736 -0.8603 0.0751 0.032 Uiso 1 1 calc R
H15H H -0.2328 -0.8827 0.0149 0.032 Uiso 1 1 calc R
C155 C -0.2934(4) -0.95442(19) 0.07224(15) 0.0253(8) Uani 1 1 d DU
H15I H -0.4237 -0.9671 0.0580 0.030 Uiso 1 1 calc R
H15J H -0.2642 -0.9447 0.1183 0.030 Uiso 1 1 calc R
C156 C -0.2363(4) -1.03229(19) 0.03720(15) 0.0256(9) Uani 1 1 d DU
H15K H -0.2637 -1.0409 -0.0087 0.031 Uiso 1 1 calc R
H15L H -0.1060 -1.0192 0.0518 0.031 Uiso 1 1 calc R
C157 C -0.3236(5) -1.11570(19) 0.04630(15) 0.0270(9) Uani 1 1 d DU
H15M H -0.4541 -1.1288 0.0324 0.032 Uiso 1 1 calc R
H15N H -0.2938 -1.1082 0.0920 0.032 Uiso 1 1 calc R
C158 C -0.2647(5) -1.1916(2) 0.00914(15) 0.0324(9) Uani 1 1 d DU
H15O H -0.2936 -1.1993 -0.0362 0.049 Uiso 1 1 calc R
H15P H -0.3263 -1.2443 0.0156 0.049 Uiso 1 1 calc R
H15Q H -0.1362 -1.1800 0.0241 0.049 Uiso 1 1 calc R
C116 C -0.1788(4) -0.5225(2) 0.06118(14) 0.0204(8) Uani 1 1 d DU
C117 C -0.3208(4) -0.5769(2) 0.00907(14) 0.0213(8) Uani 1 1 d DU
H117 H -0.3792 -0.6325 0.0089 0.026 Uiso 1 1 calc R
C118 C -0.3780(4) -0.55202(19) -0.04187(14) 0.0177(8) Uani 1 1 d DU

loop_
_atom_site_aniso_label
_atom_site_aniso_U_11
_atom_site_aniso_U_22
_atom_site_aniso_U_33
_atom_site_aniso_U_23
_atom_site_aniso_U_13
_atom_site_aniso_U_12
C1 0.027(2) 0.014(2) 0.027(2) 0.0050(16) 0.0118(17) 0.0066(16)
F1 0.0361(12) 0.0201(11) 0.0273(11) 0.0022(9) 0.0093(10) 0.0131(9)
C2 0.024(2) 0.026(2) 0.022(2) 0.0080(16) 0.0105(17) 0.0117(17)
F2 0.0357(13) 0.0320(12) 0.0254(11) 0.0037(9) 0.0049(10) 0.0116(10)
C3 0.020(2) 0.020(2) 0.0166(19) -0.0050(16) 0.0032(16) 0.0012(16)
F3 0.0300(12) 0.0261(12) 0.0226(11) -0.0032(9) 0.0058(10) 0.0049(9)
C4 0.025(2) 0.015(2) 0.024(2) 0.0019(16) 0.0134(17) 0.0068(16)
F4 0.0360(12) 0.0161(11) 0.0258(11) -0.0023(8) 0.0116(10) 0.0089(9)
C5 0.017(2) 0.019(2) 0.0215(19) 0.0033(15) 0.0099(16) 0.0052(16)
C6 0.024(2) 0.0140(19) 0.025(2) 0.0031(16) 0.0162(17) 0.0072(16)
C7 0.020(2) 0.018(2) 0.0236(19) 0.0045(16) 0.0140(16) 0.0057(16)
C8 0.019(2) 0.0149(19) 0.024(2) 0.0031(16) 0.0131(16) 0.0046(16)
C81 0.027(2) 0.0164(19) 0.0193(19) 0.0017(15) 0.0085(17) 0.0072(16)
C82 0.032(2) 0.0162(19) 0.025(2) -0.0009(16) 0.0085(18) 0.0050(17)
C83 0.037(2) 0.021(2) 0.027(2) 0.0082(17) 0.0079(18) 0.0106(17)
C84 0.036(2) 0.022(2) 0.023(2) 0.0022(16) 0.0091(18) 0.0089(17)
C85 0.038(2) 0.023(2) 0.024(2) 0.0017(16) 0.0079(18) 0.0094(18)
C86 0.039(2) 0.024(2) 0.026(2) 0.0017(16) 0.0103(18) 0.0145(18)
C87 0.040(2) 0.025(2) 0.023(2) 0.0006(17) 0.0049(18) 0.0158(18)
C88 0.040(2) 0.021(2) 0.029(2) 0.0001(17) 0.0063(19) 0.0063(18)
C9 0.019(2) 0.022(2) 0.024(2) 0.0048(16) 0.0147(16) 0.0064(16)
C10 0.027(2) 0.023(2) 0.026(2) 0.0055(16) 0.0154(17) 0.0118(17)
C11 0.026(2) 0.033(2) 0.023(2) 0.0074(18) 0.0089(17) 0.0101(18)
C12 0.028(2) 0.025(2) 0.018(2) -0.0007(16) 0.0085(17) 0.0052(17)
C13 0.030(2) 0.020(2) 0.0190(19) -0.0001(16) 0.0099(17) 0.0044(17)
C14 0.021(2) 0.024(2) 0.0179(19) 0.0027(16) 0.0111(16) 0.0042(16)
C15 0.020(2) 0.0187(19) 0.0193(19) 0.0014(15) 0.0133(16) 0.0058(16)
C51 0.029(2) 0.0165(19) 0.0161(19) -0.0032(15) 0.0096(16) 0.0044(16)
C52 0.029(2) 0.0185(19) 0.022(2) -0.0002(15) 0.0092(17) 0.0080(16)
C53 0.030(2) 0.0171(19) 0.021(2) 0.0030(15) 0.0067(17) 0.0086(16)
C54 0.035(2) 0.0179(19) 0.023(2) 0.0018(16) 0.0108(18) 0.0113(17)
C55 0.031(2) 0.0178(19) 0.0204(19) 0.0020(15) 0.0044(17) 0.0054(16)
C56 0.034(2) 0.020(2) 0.026(2) 0.0030(16) 0.0084(18) 0.0048(17)
C57 0.036(2) 0.019(2) 0.030(2) 0.0042(16) 0.0084(18) 0.0088(17)
C58 0.045(3) 0.024(2) 0.040(2) 0.0089(18) 0.009(2) 0.0070(19)
C16 0.022(2) 0.0173(19) 0.0185(18) 0.0036(15) 0.0122(16) 0.0047(16)
C17 0.020(2) 0.0170(19) 0.0229(19) 0.0053(16) 0.0141(16) 0.0050(16)
C18 0.018(2) 0.020(2) 0.0217(19) 0.0051(16) 0.0138(16) 0.0056(16)
C101 0.023(2) 0.013(2) 0.027(2) 0.0025(16) 0.0167(17) 0.0065(16)
F101 0.0305(12) 0.0190(11) 0.0275(11) -0.0012(9) 0.0091(9) 0.0064(9)
C102 0.017(2) 0.024(2) 0.021(2) -0.0042(16) 0.0060(17) 0.0086(16)
F102 0.0308(12) 0.0290(12) 0.0255(11) -0.0018(9) 0.0016(10) 0.0083(10)
C103 0.027(2) 0.025(2) 0.0168(19) 0.0039(16) 0.0111(17) 0.0148(17)
F103 0.0361(12) 0.0299(12) 0.0220(11) 0.0044(9) 0.0084(9) 0.0177(10)
C104 0.024(2) 0.015(2) 0.026(2) 0.0046(16) 0.0179(17) 0.0084(16)
F104 0.0350(12) 0.0201(11) 0.0257(11) 0.0040(9) 0.0106(9) 0.0102(9)
C105 0.021(2) 0.018(2) 0.0193(19) 0.0016(15) 0.0140(16) 0.0107(16)
C106 0.023(2) 0.0117(19) 0.027(2) -0.0001(16) 0.0130(17) 0.0090(16)
C107 0.022(2) 0.017(2) 0.0215(19) 0.0011(16) 0.0137(16) 0.0115(16)
C108 0.021(2) 0.0185(19) 0.0210(19) 0.0002(16) 0.0150(16) 0.0103(16)
C181 0.024(2) 0.0163(19) 0.0189(19) -0.0007(15) 0.0065(16) 0.0079(16)
C182 0.024(2) 0.0160(19) 0.0185(19) -0.0027(15) 0.0076(16) 0.0076(16)
C183 0.026(2) 0.0206(19) 0.023(2) -0.0002(16) 0.0109(17) 0.0093(16)
C184 0.029(2) 0.0191(19) 0.021(2) 0.0004(16) 0.0066(17) 0.0069(16)
C185 0.029(2) 0.021(2) 0.025(2) 0.0005(16) 0.0057(17) 0.0095(17)
C186 0.033(2) 0.021(2) 0.026(2) 0.0013(16) 0.0088(18) 0.0104(17)
C187 0.041(2) 0.024(2) 0.028(2) 0.0058(17) 0.0030(19) 0.0081(18)
C188 0.059(3) 0.023(2) 0.047(3) 0.0080(19) 0.002(2) 0.016(2)
C109 0.023(2) 0.0142(19) 0.0215(19) -0.0028(15) 0.0132(16) 0.0098(16)
C110 0.026(2) 0.016(2) 0.024(2) -0.0038(16) 0.0110(17) 0.0098(16)
C111 0.029(2) 0.027(2) 0.0158(19) -0.0048(16) 0.0067(17) 0.0126(17)
C112 0.034(2) 0.030(2) 0.017(2) 0.0018(17) 0.0106(18) 0.0145(18)
C113 0.030(2) 0.023(2) 0.024(2) 0.0056(16) 0.0160(17) 0.0115(17)
C114 0.025(2) 0.020(2) 0.0188(19) -0.0003(16) 0.0146(16) 0.0136(16)
C115 0.022(2) 0.0136(18) 0.0198(19) 0.0000(15) 0.0143(16) 0.0089(15)
C151 0.026(2) 0.023(2) 0.022(2) 0.0050(16) 0.0102(17) 0.0112(16)
C152 0.029(2) 0.0167(19) 0.025(2) 0.0037(16) 0.0092(17) 0.0111(16)
C153 0.029(2) 0.021(2) 0.0177(19) 0.0023(15) 0.0046(17) 0.0096(17)
C154 0.031(2) 0.022(2) 0.024(2) 0.0017(16) 0.0094(17) 0.0124(17)
C155 0.026(2) 0.0199(19) 0.025(2) 0.0011(16) 0.0056(17) 0.0075(16)
C156 0.033(2) 0.022(2) 0.021(2) 0.0042(16) 0.0067(17) 0.0117(17)
C157 0.033(2) 0.022(2) 0.023(2) 0.0010(16) 0.0071(17) 0.0095(17)
C158 0.042(2) 0.025(2) 0.032(2) 0.0057(17) 0.0137(19) 0.0136(18)
C116 0.024(2) 0.018(2) 0.0198(19) -0.0020(15) 0.0145(16) 0.0131(16)
C117 0.027(2) 0.0145(19) 0.0221(19) -0.0001(16) 0.0119(17) 0.0088(16)
C118 0.020(2) 0.0154(19) 0.0194(19) -0.0007(15) 0.0144(16) 0.0111(15)

loop_
_atom_type_symbol
_atom_type_description
_atom_type_scat_dispersion_real
_atom_type_scat_dispersion_imag
_atom_type_scat_source
C C 0.0033 0.0016 'International Tables Vol C Tables 4.2.6.8 and 6.1.1.4'
H H 0.0000 0.0000 'International Tables Vol C Tables 4.2.6.8 and 6.1.1.4'
F F 0.0171 0.0103 'International Tables Vol C Tables 4.2.6.8 and 6.1.1.4'

loop_
_geom_angle_atom_site_label_1
_geom_angle_atom_site_label_2
_geom_angle_atom_site_label_3
_geom_angle
C2 C1 F1 118.4(3)
C2 C1 C18 122.8(3)
F1 C1 C18 118.8(3)
C1 C2 F2 122.2(3)
C1 C2 C3 119.4(3)
F2 C2 C3 118.4(3)
C4 C3 F3 122.3(3)
C4 C3 C2 120.4(3)
F3 C3 C2 117.3(3)
C3 C4 F4 119.5(3)
C3 C4 C5 122.4(3)
F4 C4 C5 118.1(3)
C6 C5 C4 123.4(3)
C6 C5 C18 119.3(3)
C4 C5 C18 117.3(3)
C5 C6 C7 122.9(3)
C8 C7 C6 122.0(3)
C8 C7 C16 120.4(3)
C6 C7 C16 117.6(3)
C9 C8 C7 119.5(3)
C9 C8 C81 119.8(3)
C7 C8 C81 120.6(3)
C8 C81 C82 116.0(3)
C81 C82 C83 110.2(3)
C84 C83 C82 114.6(3)
C83 C84 C85 113.2(3)
C86 C85 C84 113.0(3)
C85 C86 C87 115.6(3)
C86 C87 C88 111.9(3)
C8 C9 C10 122.0(3)
C8 C9 C14 119.8(3)
C10 C9 C14 118.2(3)
C11 C10 C9 121.8(3)
C10 C11 C12 120.2(3)
C13 C12 C11 120.3(3)
C12 C13 C14 122.4(3)
C15 C14 C13 121.9(3)
C15 C14 C9 121.1(3)
C13 C14 C9 116.9(3)
C14 C15 C16 119.1(3)
C14 C15 C51 120.7(3)
C16 C15 C51 120.2(3)
C15 C51 C52 114.9(3)
C53 C52 C51 111.9(3)
C54 C53 C52 114.4(3)
C53 C54 C55 112.4(3)
C56 C55 C54 115.2(3)
C55 C56 C57 112.6(3)
C58 C57 C56 113.8(3)
C17 C16 C15 120.9(3)
C17 C16 C7 119.0(3)
C15 C16 C7 120.0(3)
C18 C17 C16 122.3(3)
C17 C18 C1 123.4(3)
C17 C18 C5 118.8(3)
C1 C18 C5 117.8(3)
C102 C101 F101 119.7(3)
C102 C101 C118 121.9(3)
F101 C101 C118 118.4(3)
C101 C102 F102 121.4(3)
C101 C102 C103 120.3(3)
F102 C102 C103 118.3(3)
C104 C103 F103 121.4(3)
C104 C103 C102 120.5(3)
F103 C103 C102 118.0(3)
C103 C104 F104 119.3(3)
C103 C104 C105 121.8(3)
F104 C104 C105 118.9(3)
C106 C105 C104 123.1(3)
C106 C105 C118 119.2(3)
C104 C105 C118 117.7(3)
C105 C106 C107 122.4(3)
C106 C107 C108 121.4(3)
C106 C107 C116 118.5(3)
C108 C107 C116 120.0(3)
C109 C108 C107 118.9(3)
C109 C108 C181 120.3(3)
C107 C108 C181 120.7(3)
C108 C181 C182 114.8(3)
C183 C182 C181 111.9(3)
C184 C183 C182 114.3(3)
C183 C184 C185 113.1(3)
C184 C185 C186 114.2(3)
C187 C186 C185 113.5(3)
C188 C187 C186 113.5(3)
C108 C109 C110 121.9(3)
C108 C109 C114 120.6(3)
C110 C109 C114 117.6(3)
C111 C110 C109 121.7(3)
C110 C111 C112 120.3(3)
C113 C112 C111 120.8(3)
C112 C113 C114 121.8(3)
C115 C114 C113 121.3(3)
C115 C114 C109 121.0(3)
C113 C114 C109 117.6(3)
C114 C115 C116 118.6(3)
C114 C115 C151 120.8(3)
C116 C115 C151 120.6(3)
C115 C151 C152 115.1(3)
C153 C152 C151 112.9(3)
C154 C153 C152 113.0(3)
C153 C154 C155 114.0(3)
C154 C155 C156 112.6(3)
C157 C156 C155 114.6(3)
C156 C157 C158 112.3(3)
C117 C116 C115 121.3(3)
C117 C116 C107 118.0(3)
C115 C116 C107 120.6(3)
C118 C117 C116 122.4(3)
C117 C118 C101 122.8(3)
C117 C118 C105 119.4(3)
C101 C118 C105 117.8(3)

loop_
_geom_bond_atom_site_label_1
_geom_bond_atom_site_label_2
_geom_bond_distance
C1 C2 1.343(4)
C1 F1 1.356(3)
C1 C18 1.404(4)
C2 F2 1.347(3)
C2 C3 1.417(4)
C3 C4 1.323(4)
C3 F3 1.352(3)
C4 F4 1.353(3)
C4 C5 1.429(4)
C5 C6 1.375(4)
C5 C18 1.436(4)
C6 C7 1.420(4)
C7 C8 1.413(4)
C7 C16 1.444(4)
C8 C9 1.408(4)
C8 C81 1.513(4)
C81 C82 1.526(4)
C82 C83 1.531(4)
C83 C84 1.507(4)
C84 C85 1.529(4)
C85 C86 1.499(4)
C86 C87 1.518(4)
C87 C88 1.519(4)
C9 C10 1.424(4)
C9 C14 1.452(4)
C10 C11 1.364(4)
C11 C12 1.418(4)
C12 C13 1.345(4)
C13 C14 1.445(4)
C14 C15 1.393(4)
C15 C16 1.425(4)
C15 C51 1.514(4)
C51 C52 1.531(4)
C52 C53 1.529(4)
C53 C54 1.512(4)
C54 C55 1.532(4)
C55 C56 1.518(4)
C56 C57 1.524(4)
C57 C58 1.515(4)
C16 C17 1.400(4)
C17 C18 1.397(4)
C101 C102 1.332(4)
C101 F101 1.351(3)
C101 C118 1.426(4)
C102 F102 1.346(3)
C102 C103 1.403(4)
C103 C104 1.341(4)
C103 F103 1.350(3)
C104 F104 1.353(3)
C104 C105 1.419(4)
C105 C106 1.385(4)
C105 C118 1.433(4)
C106 C107 1.412(4)
C107 C108 1.418(4)
C107 C116 1.450(4)
C108 C109 1.401(4)
C108 C181 1.509(4)
C181 C182 1.530(4)
C182 C183 1.518(4)
C183 C184 1.516(4)
C184 C185 1.520(4)
C185 C186 1.523(4)
C186 C187 1.519(4)
C187 C188 1.521(4)
C109 C110 1.446(4)
C109 C114 1.448(4)
C110 C111 1.351(4)
C111 C112 1.415(4)
C112 C113 1.351(4)
C113 C114 1.437(4)
C114 C115 1.397(4)
C115 C116 1.414(4)
C115 C151 1.507(4)
C151 C152 1.535(4)
C152 C153 1.523(4)
C153 C154 1.520(4)
C154 C155 1.519(4)
C155 C156 1.526(4)
C156 C157 1.514(4)
C157 C158 1.526(4)
C116 C117 1.414(4)
C117 C118 1.387(4)

loop_
_cod_related_entry_id
_cod_related_entry_code
_cod_related_entry_database
1 30651681 ChemSpider
